data_2228309
loop_
_publ_author_name
'Moumou, Mohamed'
'Akssira, Mohamed'
'El Hakmaoui, Ahmed'
'Elammari, Lahcen'
'Benharref, Ahmed'
'Berraho, Moha'

_publ_section_title
;
 9\a-Acetoxy-1\b,10\a-epoxyparthenolide
;
_journal_coeditor_code FJ2367
_journal_issue 12
_journal_name_full 'Acta Crystallographica Section E'
_journal_page_first o3239
_journal_paper_doi 10.1107/S1600536810047471
_journal_volume 66
_journal_year 2010
_chemical_formula_iupac 'C17 H22 O6'
_chemical_formula_moiety 'C17 H22 O6'
_chemical_formula_sum 'C17 H22 O6'
_chemical_formula_weight 322.35
_chemical_name_common
;
9\a-Acetoxy-1\b,10\a-epoxyparthenolide
;
_chemical_name_systematic
;
1a,5-dimethyl-8-methylene-9-oxoperhydro-4\b,5\a-
epoxyoxireno[9,10]cyclodeca[1,2-b]furan-6\a-yl acetate
;
_space_group_IT_number 4
_symmetry_cell_setting monoclinic
_symmetry_space_group_name_Hall 'P 2yb'
_symmetry_space_group_name_H-M 'P 1 21 1'
_atom_sites_solution_hydrogens geom
_atom_sites_solution_primary direct
_atom_sites_solution_secondary difmap
_audit_creation_method SHELXL-97
_cell_angle_alpha 90.00
_cell_angle_beta 102.039(2)
_cell_angle_gamma 90.00
_cell_formula_units_Z 2
_cell_length_a 8.2390(3)
_cell_length_b 10.6482(4)
_cell_length_c 9.4633(3)
_cell_measurement_reflns_used 12911
_cell_measurement_temperature 298(2)
_cell_measurement_theta_max 31.0
_cell_measurement_theta_min 2.2
_cell_volume 811.96(5)
_computing_cell_refinement 'SAINT (Bruker, 2007)'
_computing_data_collection 'APEX2 (Bruker, 2007)'
_computing_data_reduction 'SAINT (Bruker, 2007)'
_computing_molecular_graphics 'ORTEP-3 for Windows (Farrugia, 1997)'
_computing_publication_material 'WinGX (Farrugia, 1999)'
_computing_structure_refinement 'SHELXL97 (Sheldrick, 2008)'
_computing_structure_solution 'SHELXS97 (Sheldrick, 2008)'
_diffrn_ambient_temperature 298(2)
_diffrn_measured_fraction_theta_full 0.999
_diffrn_measured_fraction_theta_max 0.999
_diffrn_measurement_device_type 'Bruker X8 APEX CCD area-detector'
_diffrn_measurement_method '\f and \w'
_diffrn_radiation_monochromator graphite
_diffrn_radiation_source 'fine-focus sealed tube'
_diffrn_radiation_type MoK\a
_diffrn_radiation_wavelength 0.71073
_diffrn_reflns_av_R_equivalents 0.0234
_diffrn_reflns_av_sigmaI/netI 0.0161
_diffrn_reflns_limit_h_max 11
_diffrn_reflns_limit_h_min -11
_diffrn_reflns_limit_k_max 15
_diffrn_reflns_limit_k_min -15
_diffrn_reflns_limit_l_max 13
_diffrn_reflns_limit_l_min -13
_diffrn_reflns_number 12911
_diffrn_reflns_theta_full 31.05
_diffrn_reflns_theta_max 31.05
_diffrn_reflns_theta_min 2.20
_exptl_absorpt_coefficient_mu 0.100
_exptl_absorpt_correction_type none
_exptl_crystal_colour COLOURLESS
_exptl_crystal_density_diffrn 1.318
_exptl_crystal_density_method 'not measured'
_exptl_crystal_description PRISM
_exptl_crystal_F_000 344
_exptl_crystal_size_max 0.38
_exptl_crystal_size_mid 0.27
_exptl_crystal_size_min 0.12
_refine_diff_density_max 0.252
_refine_diff_density_min -0.166
_refine_ls_extinction_method none
_refine_ls_goodness_of_fit_ref 1.047
_refine_ls_hydrogen_treatment constr
_refine_ls_matrix_type full
_refine_ls_number_parameters 211
_refine_ls_number_reflns 2718
_refine_ls_number_restraints 1
_refine_ls_restrained_S_all 1.047
_refine_ls_R_factor_all 0.0430
_refine_ls_R_factor_gt 0.0381
_refine_ls_shift/su_max 0.000
_refine_ls_shift/su_mean 0.000
_refine_ls_structure_factor_coef Fsqd
_refine_ls_weighting_details 'calc w=1/[\s^2^(Fo^2^)+(0.0742P)^2^+0.0491P] where P=(Fo^2^+2Fc^2^)/3'
_refine_ls_weighting_scheme calc
_refine_ls_wR_factor_gt 0.1070
_refine_ls_wR_factor_ref 0.1146
_reflns_number_gt 2480
_reflns_number_total 2718
_reflns_threshold_expression I>2sigma(I)
_cod_data_source_file fj2367.cif
_cod_data_source_block I
_cod_original_sg_symbol_H-M 'P 21'
_cod_database_code 2228309
_cod_database_fobs_code 2228309

loop_
_symmetry_equiv_pos_as_xyz
'x, y, z'
'-x, y+1/2, -z'

loop_
_atom_site_type_symbol
_atom_site_label
_atom_site_fract_x
_atom_site_fract_y
_atom_site_fract_z
_atom_site_U_iso_or_equiv
_atom_site_adp_type
_atom_site_calc_flag
_atom_site_refinement_flags
_atom_site_occupancy
_atom_site_disorder_assembly
_atom_site_disorder_group
C C14 0.6599(2) -0.1768(2) 1.05001(19) 0.0485(4) Uani d . 1 . .
H H14A 0.5629 -0.2265 1.0509 0.073 Uiso calc R 1 . .
H H14B 0.7023 -0.1440 1.1450 0.073 Uiso calc R 1 . .
H H14C 0.7431 -0.2282 1.0210 0.073 Uiso calc R 1 . .
C C15 0.6072(3) -0.3610(2) 0.7190(3) 0.0648(5) Uani d . 1 . .
H H15A 0.7103 -0.3776 0.6906 0.097 Uiso calc R 1 . .
H H15B 0.5426 -0.4367 0.7113 0.097 Uiso calc R 1 . .
H H15C 0.6289 -0.3319 0.8172 0.097 Uiso calc R 1 . .
C C1 0.46449(18) -0.06799(17) 0.82978(17) 0.0403(3) Uani d . 1 . .
H H1 0.4716 -0.0145 0.7470 0.048 Uiso calc R 1 . .
C C2 0.3450(2) -0.1765(2) 0.7955(2) 0.0521(4) Uani d . 1 . .
H H2A 0.2344 -0.1481 0.8005 0.063 Uiso calc R 1 . .
H H2B 0.3768 -0.2417 0.8675 0.063 Uiso calc R 1 . .
C C3 0.3418(3) -0.2314(3) 0.6452(3) 0.0644(6) Uani d . 1 . .
H H3A 0.2744 -0.3068 0.6327 0.077 Uiso calc R 1 . .
H H3B 0.2905 -0.1712 0.5724 0.077 Uiso calc R 1 . .
C C4 0.5134(3) -0.2628(2) 0.6226(2) 0.0537(4) Uani d . 1 . .
C C5 0.5937(2) -0.1649(2) 0.55053(18) 0.0501(4) Uani d . 1 . .
H H5 0.5264 -0.0892 0.5253 0.060 Uiso calc R 1 . .
C C6 0.7768(2) -0.14210(17) 0.57840(17) 0.0447(4) Uani d . 1 . .
H H6 0.8377 -0.2171 0.6195 0.054 Uiso calc R 1 . .
C C7 0.82874(19) -0.02749(15) 0.67649(15) 0.0366(3) Uani d . 1 . .
H H7 0.7357 0.0318 0.6601 0.044 Uiso calc R 1 . .
C C8 0.87578(18) -0.05478(18) 0.83958(15) 0.0393(3) Uani d . 1 . .
H H8A 0.8723 -0.1449 0.8535 0.047 Uiso calc R 1 . .
H H8B 0.9894 -0.0279 0.8751 0.047 Uiso calc R 1 . .
C C9 0.76603(17) 0.00787(16) 0.93218(15) 0.0352(3) Uani d . 1 . .
H H9 0.8333 0.0204 1.0295 0.042 Uiso calc R 1 . .
C C10 0.61532(17) -0.06993(15) 0.94522(15) 0.0356(3) Uani d . 1 . .
C C11 0.9645(2) 0.02787(18) 0.61024(19) 0.0464(4) Uani d . 1 . .
C C12 0.9353(3) -0.0178(2) 0.4586(2) 0.0559(5) Uani d . 1 . .
C C13 1.0911(3) 0.1006(3) 0.6654(3) 0.0665(6) Uani d . 1 . .
H H13A 1.1656 0.1250 0.6091 0.080 Uiso calc R 1 . .
H H13B 1.1060 0.1276 0.7607 0.080 Uiso calc R 1 . .
C C16 0.8244(2) 0.22159(18) 0.9006(2) 0.0460(4) Uani d . 1 . .
C C17 0.7628(3) 0.3407(2) 0.8271(2) 0.0597(5) Uani d . 1 . .
H H17A 0.7451 0.4011 0.8976 0.090 Uiso calc R 1 . .
H H17B 0.6600 0.3254 0.7600 0.090 Uiso calc R 1 . .
H H17C 0.8432 0.3726 0.7760 0.090 Uiso calc R 1 . .
O O1 0.5260(3) -0.2753(2) 0.47208(17) 0.0731(5) Uani d . 1 . .
O O2 0.47027(14) -0.00130(14) 0.96360(14) 0.0473(3) Uani d . 1 . .
O O3 0.8194(2) -0.10899(18) 0.44012(14) 0.0622(4) Uani d . 1 . .
O O4 0.9965(3) 0.0176(3) 0.36135(19) 0.0840(6) Uani d . 1 . .
O O5 0.71087(14) 0.12924(11) 0.87370(13) 0.0387(2) Uani d . 1 . .
O O6 0.96035(19) 0.20593(19) 0.9760(2) 0.0711(5) Uani d . 1 . .

loop_
_atom_site_aniso_label
_atom_site_aniso_U_11
_atom_site_aniso_U_22
_atom_site_aniso_U_33
_atom_site_aniso_U_12
_atom_site_aniso_U_13
_atom_site_aniso_U_23
C14 0.0535(9) 0.0498(10) 0.0430(8) 0.0018(8) 0.0119(7) 0.0129(7)
C15 0.0920(16) 0.0371(9) 0.0689(13) 0.0029(10) 0.0251(12) 0.0000(9)
C1 0.0353(6) 0.0393(7) 0.0477(7) 0.0015(6) 0.0119(5) 0.0030(6)
C2 0.0378(7) 0.0526(10) 0.0660(11) -0.0065(7) 0.0109(7) 0.0037(9)
C3 0.0513(10) 0.0673(14) 0.0683(12) -0.0167(10) -0.0022(9) -0.0061(11)
C4 0.0654(11) 0.0462(10) 0.0474(9) -0.0088(8) 0.0072(8) -0.0093(7)
C5 0.0593(9) 0.0500(10) 0.0377(7) -0.0004(8) 0.0028(7) 0.0003(7)
C6 0.0588(9) 0.0410(8) 0.0367(7) 0.0087(7) 0.0156(6) 0.0014(6)
C7 0.0414(6) 0.0376(7) 0.0331(6) 0.0092(5) 0.0134(5) 0.0039(5)
C8 0.0379(6) 0.0472(8) 0.0340(6) 0.0098(6) 0.0105(5) 0.0069(6)
C9 0.0367(6) 0.0383(7) 0.0307(5) -0.0009(5) 0.0077(4) -0.0002(5)
C10 0.0374(6) 0.0353(7) 0.0366(6) 0.0030(5) 0.0135(5) 0.0008(5)
C11 0.0546(8) 0.0436(8) 0.0470(8) 0.0113(7) 0.0244(7) 0.0111(7)
C12 0.0688(11) 0.0586(12) 0.0482(9) 0.0182(10) 0.0303(8) 0.0098(8)
C13 0.0757(14) 0.0592(13) 0.0730(13) -0.0089(11) 0.0347(11) 0.0052(11)
C16 0.0531(9) 0.0411(8) 0.0491(8) -0.0111(7) 0.0231(7) -0.0132(7)
C17 0.0799(13) 0.0397(9) 0.0674(12) -0.0121(10) 0.0336(10) -0.0033(9)
O1 0.0935(12) 0.0769(12) 0.0452(8) -0.0166(11) 0.0059(7) -0.0190(8)
O2 0.0473(6) 0.0429(6) 0.0586(7) 0.0051(5) 0.0267(5) -0.0034(6)
O3 0.0873(10) 0.0679(10) 0.0372(6) 0.0057(9) 0.0268(6) -0.0042(6)
O4 0.1043(14) 0.1021(15) 0.0613(9) 0.0130(13) 0.0531(10) 0.0150(11)
O5 0.0410(5) 0.0329(5) 0.0432(5) -0.0035(4) 0.0110(4) -0.0027(4)
O6 0.0544(8) 0.0626(10) 0.0909(13) -0.0184(8) 0.0025(8) -0.0182(9)

loop_
_atom_type_symbol
_atom_type_description
_atom_type_scat_dispersion_real
_atom_type_scat_dispersion_imag
_atom_type_scat_source
C C 0.0033 0.0016 'International Tables Vol C Tables 4.2.6.8 and 6.1.1.4'
H H 0.0000 0.0000 'International Tables Vol C Tables 4.2.6.8 and 6.1.1.4'
O O 0.0106 0.0060 'International Tables Vol C Tables 4.2.6.8 and 6.1.1.4'

loop_
_geom_angle_atom_site_label_1
_geom_angle_atom_site_label_2
_geom_angle_atom_site_label_3
_geom_angle_site_symmetry_1
_geom_angle_site_symmetry_3
_geom_angle
_geom_angle_publ_flag
C10 C14 H14A . . 109.5 ?
C10 C14 H14B . . 109.5 ?
H14A C14 H14B . . 109.5 ?
C10 C14 H14C . . 109.5 ?
H14A C14 H14C . . 109.5 ?
H14B C14 H14C . . 109.5 ?
C4 C15 H15A . . 109.5 ?
C4 C15 H15B . . 109.5 ?
H15A C15 H15B . . 109.5 ?
C4 C15 H15C . . 109.5 ?
H15A C15 H15C . . 109.5 ?
H15B C15 H15C . . 109.5 ?
O2 C1 C10 . . 59.23(10) ?
O2 C1 C2 . . 117.75(14) ?
C10 C1 C2 . . 124.07(16) ?
O2 C1 H1 . . 114.7 ?
C10 C1 H1 . . 114.7 ?
C2 C1 H1 . . 114.7 ?
C1 C2 C3 . . 112.05(17) ?
C1 C2 H2A . . 109.2 ?
C3 C2 H2A . . 109.2 ?
C1 C2 H2B . . 109.2 ?
C3 C2 H2B . . 109.2 ?
H2A C2 H2B . . 107.9 ?
C4 C3 C2 . . 112.34(16) ?
C4 C3 H3A . . 109.1 ?
C2 C3 H3A . . 109.1 ?
C4 C3 H3B . . 109.1 ?
C2 C3 H3B . . 109.1 ?
H3A C3 H3B . . 107.9 ?
O1 C4 C5 . . 58.81(14) ?
O1 C4 C15 . . 113.58(19) ?
C5 C4 C15 . . 123.53(19) ?
O1 C4 C3 . . 114.76(18) ?
C5 C4 C3 . . 115.6(2) ?
C15 C4 C3 . . 116.7(2) ?
O1 C5 C4 . . 59.90(14) ?
O1 C5 C6 . . 119.44(19) ?
C4 C5 C6 . . 124.49(17) ?
O1 C5 H5 . . 114.1 ?
C4 C5 H5 . . 114.1 ?
C6 C5 H5 . . 114.1 ?
O3 C6 C5 . . 107.57(14) ?
O3 C6 C7 . . 105.02(14) ?
C5 C6 C7 . . 112.25(14) ?
O3 C6 H6 . . 110.6 ?
C5 C6 H6 . . 110.6 ?
C7 C6 H6 . . 110.6 ?
C11 C7 C8 . . 115.88(14) ?
C11 C7 C6 . . 101.30(13) ?
C8 C7 C6 . . 115.81(14) ?
C11 C7 H7 . . 107.8 ?
C8 C7 H7 . . 107.8 ?
C6 C7 H7 . . 107.8 ?
C9 C8 C7 . . 115.78(12) ?
C9 C8 H8A . . 108.3 ?
C7 C8 H8A . . 108.3 ?
C9 C8 H8B . . 108.3 ?
C7 C8 H8B . . 108.3 ?
H8A C8 H8B . . 107.4 ?
O5 C9 C10 . . 108.82(11) ?
O5 C9 C8 . . 110.26(12) ?
C10 C9 C8 . . 113.44(13) ?
O5 C9 H9 . . 108.1 ?
C10 C9 H9 . . 108.1 ?
C8 C9 H9 . . 108.1 ?
O2 C10 C1 . . 59.36(10) ?
O2 C10 C14 . . 113.50(13) ?
C1 C10 C14 . . 123.48(15) ?
O2 C10 C9 . . 116.46(13) ?
C1 C10 C9 . . 120.62(13) ?
C14 C10 C9 . . 112.01(13) ?
C13 C11 C12 . . 122.04(18) ?
C13 C11 C7 . . 131.20(19) ?
C12 C11 C7 . . 106.75(17) ?
O4 C12 O3 . . 121.8(2) ?
O4 C12 C11 . . 129.0(3) ?
O3 C12 C11 . . 109.18(15) ?
C11 C13 H13A . . 120.0 ?
C11 C13 H13B . . 120.0 ?
H13A C13 H13B . . 120.0 ?
O6 C16 O5 . . 122.27(19) ?
O6 C16 C17 . . 125.43(18) ?
O5 C16 C17 . . 112.30(16) ?
C16 C17 H17A . . 109.5 ?
C16 C17 H17B . . 109.5 ?
H17A C17 H17B . . 109.5 ?
C16 C17 H17C . . 109.5 ?
H17A C17 H17C . . 109.5 ?
H17B C17 H17C . . 109.5 ?
C5 O1 C4 . . 61.28(13) ?
C10 O2 C1 . . 61.41(10) ?
C12 O3 C6 . . 110.63(14) ?
C16 O5 C9 . . 115.58(13) ?

loop_
_geom_bond_atom_site_label_1
_geom_bond_atom_site_label_2
_geom_bond_site_symmetry_2
_geom_bond_distance
_geom_bond_publ_flag
C14 C10 . 1.504(2) ?
C14 H14A . 0.9600 ?
C14 H14B . 0.9600 ?
C14 H14C . 0.9600 ?
C15 C4 . 1.493(3) ?
C15 H15A . 0.9600 ?
C15 H15B . 0.9600 ?
C15 H15C . 0.9600 ?
C1 O2 . 1.444(2) ?
C1 C10 . 1.474(2) ?
C1 C2 . 1.508(3) ?
C1 H1 . 0.9800 ?
C2 C3 . 1.534(3) ?
C2 H2A . 0.9700 ?
C2 H2B . 0.9700 ?
C3 C4 . 1.511(3) ?
C3 H3A . 0.9700 ?
C3 H3B . 0.9700 ?
C4 O1 . 1.456(3) ?
C4 C5 . 1.476(3) ?
C5 O1 . 1.439(3) ?
C5 C6 . 1.496(3) ?
C5 H5 . 0.9800 ?
C6 O3 . 1.467(2) ?
C6 C7 . 1.539(2) ?
C6 H6 . 0.9800 ?
C7 C11 . 1.511(2) ?
C7 C8 . 1.5386(19) ?
C7 H7 . 0.9800 ?
C8 C9 . 1.537(2) ?
C8 H8A . 0.9700 ?
C8 H8B . 0.9700 ?
C9 O5 . 1.442(2) ?
C9 C10 . 1.519(2) ?
C9 H9 . 0.9800 ?
C10 O2 . 1.4419(18) ?
C11 C13 . 1.316(3) ?
C11 C12 . 1.486(3) ?
C12 O4 . 1.199(2) ?
C12 O3 . 1.348(3) ?
C13 H13A . 0.9300 ?
C13 H13B . 0.9300 ?
C16 O6 . 1.207(3) ?
C16 O5 . 1.345(2) ?
C16 C17 . 1.484(3) ?
C17 H17A . 0.9600 ?
C17 H17B . 0.9600 ?
C17 H17C . 0.9600 ?

loop_
_cod_related_entry_id
_cod_related_entry_database
_cod_related_entry_code
1 ChemSpider 30656348
